data_7040744
loop_
_publ_author_name
'S\'anchez, Pr\'axedes'
'Hern\'andez-Ju\'arez, Mart\'in'
'\'Alvarez, Eleuterio'
'Paneque, Margarita'
'Rend\'on, Nuria'
'Su\'arez, Andr\'es'

_publ_section_title
;
 Synthesis, structure and reactivity of Pd and Ir complexes based on new
 lutidine-derived NHC/phosphine mixed pincer ligands.
;
_journal_issue 42
_journal_name_full 'Dalton transactions (Cambridge, England : 2003)'
_journal_page_first 16997
_journal_page_last 17009
_journal_paper_doi 10.1039/c6dt03652j
_journal_volume 45
_journal_year 2016
_chemical_formula_moiety 'C32 H12 B F24, C38 H40 Ir N3 P, C H2 Cl2'
_chemical_formula_sum 'C71 H54 B Cl2 F24 Ir N3 P'
_chemical_formula_weight 1710.05
_chemical_name_systematic
; 
 ? 
;
_space_group_IT_number 2
_symmetry_cell_setting triclinic
_symmetry_space_group_name_Hall '-P 1'
_symmetry_space_group_name_H-M 'P -1'
_atom_sites_solution_hydrogens geom
_atom_sites_solution_primary direct
_atom_sites_solution_secondary difmap
_audit_creation_method SHELXL-97
_audit_update_record
;
2016-06-19 deposited with the CCDC.
2016-09-27 downloaded from the CCDC.
;
_cell_angle_alpha 102.5910(10)
_cell_angle_beta 90.3940(10)
_cell_angle_gamma 100.2620(10)
_cell_formula_units_Z 2
_cell_length_a 12.6720(3)
_cell_length_b 15.6405(3)
_cell_length_c 18.3012(3)
_cell_measurement_reflns_used 9296
_cell_measurement_temperature 193(2)
_cell_measurement_theta_max 30.50
_cell_measurement_theta_min 2.74
_cell_volume 3479.42(12)
_computing_cell_refinement 'APEX2 Software Suite (Bruker, 2007)'
_computing_data_collection 'APEX2 Software Suite (Bruker, 2007)'
_computing_data_reduction 'APEX2 Software Suite (Bruker, 2007)'
_computing_molecular_graphics 'SHELXTL (Sheldrick, 2008)'
_computing_publication_material 'SHELXTL and publCIF (Westrip, 2010)'
_computing_structure_refinement 'SHELXL97 (Sheldrick, 2008)'
_computing_structure_solution 'SIR2002 (Burla et al., 2003)'
_diffrn_ambient_temperature 193(2)
_diffrn_detector_area_resol_mean 8.26
_diffrn_measured_fraction_theta_full 0.999
_diffrn_measured_fraction_theta_max 0.999
_diffrn_measurement_device_type
;
 Bruker-Nonius X8kappa APEX II CCD area detector
;
_diffrn_measurement_method 'phi and omega scans with narrow frames'
_diffrn_radiation_monochromator graphite
_diffrn_radiation_source 'fine-focus sealed tube'
_diffrn_radiation_type MoK\a
_diffrn_radiation_wavelength 0.71073
_diffrn_reflns_av_R_equivalents 0.0210
_diffrn_reflns_av_unetI/netI 0.0176
_diffrn_reflns_limit_h_max 15
_diffrn_reflns_limit_h_min -15
_diffrn_reflns_limit_k_max 18
_diffrn_reflns_limit_k_min -18
_diffrn_reflns_limit_l_max 21
_diffrn_reflns_limit_l_min -21
_diffrn_reflns_number 49057
_diffrn_reflns_theta_full 25.25
_diffrn_reflns_theta_max 25.25
_diffrn_reflns_theta_min 2.04
_diffrn_standards_decay_% 0
_exptl_absorpt_coefficient_mu 2.128
_exptl_absorpt_correction_T_max 0.6756
_exptl_absorpt_correction_T_min 0.4832
_exptl_absorpt_correction_type multi-scan
_exptl_absorpt_process_details
;
program SADABS, Bruker (2001).
;
_exptl_crystal_colour yellow
_exptl_crystal_density_diffrn 1.632
_exptl_crystal_density_method 'not measured'
_exptl_crystal_description prism
_exptl_crystal_F_000 1696
_exptl_crystal_size_max 0.40
_exptl_crystal_size_mid 0.40
_exptl_crystal_size_min 0.20
_refine_diff_density_max 1.379
_refine_diff_density_min -0.934
_refine_diff_density_rms 0.086
_refine_ls_extinction_method none
_refine_ls_goodness_of_fit_ref 1.056
_refine_ls_hydrogen_treatment constr
_refine_ls_matrix_type full
_refine_ls_number_parameters 984
_refine_ls_number_reflns 12593
_refine_ls_number_restraints 309
_refine_ls_restrained_S_all 1.237
_refine_ls_R_factor_all 0.0308
_refine_ls_R_factor_gt 0.0287
_refine_ls_shift/su_max 0.004
_refine_ls_shift/su_mean 0.000
_refine_ls_structure_factor_coef Fsqd
_refine_ls_weighting_details 'calc w=1/[\s^2^(Fo^2^)+(0.0435P)^2^+6.1722P] where P=(Fo^2^+2Fc^2^)/3'
_refine_ls_weighting_scheme calc
_refine_ls_wR_factor_gt 0.0751
_refine_ls_wR_factor_ref 0.0762
_reflns_number_gt 11908
_reflns_number_total 12593
_reflns_threshold_expression >2sigma(I)
_cod_data_source_file c6dt03652j2.cif
_cod_data_source_block 4b-BArF
_cod_depositor_comments
;
The following automatic conversions were performed:

'_symmetry_cell_setting' value 'Triclinic' changed to 'triclinic'
according to
/usr/data/users/saulius/crontab/automatic-downloads/rss-feeds/RSC/lib/dictionaries/cif_core.dic
dictionary named 'cif_core.dic' version 2.4.2 from 2011-04-26.

Automatic conversion script
Id: cif_fix_values 4268 2015-11-12 08:31:59Z antanas 

 Adding full bibliography for 7040742--7040745.cif.
;
_cod_database_code 7040744

loop_
_symmetry_equiv_pos_as_xyz
'x, y, z'
'-x, -y, -z'

loop_
_atom_site_label
_atom_site_type_symbol
_atom_site_fract_x
_atom_site_fract_y
_atom_site_fract_z
_atom_site_U_iso_or_equiv
_atom_site_adp_type
_atom_site_occupancy
_atom_site_symmetry_multiplicity
_atom_site_calc_flag
_atom_site_refinement_flags
_atom_site_disorder_assembly
_atom_site_disorder_group
Ir1 Ir 1.064722(10) 0.923807(8) 0.259037(7) 0.01917(6) Uani 1 1 d . . .
P1 P 1.03184(8) 1.03489(6) 0.19903(5) 0.02233(19) Uani 1 1 d . . .
N1 N 0.8114(2) 0.8759(2) 0.26966(17) 0.0237(6) Uani 1 1 d . . .
N2 N 0.8911(3) 0.7711(2) 0.21326(17) 0.0247(6) Uani 1 1 d . . .
N3 N 1.0548(2) 0.8575(2) 0.13624(17) 0.0237(6) Uani 1 1 d . . .
C1 C 0.9103(3) 0.8583(2) 0.25047(19) 0.0214(7) Uani 1 1 d . . .
C2 C 0.7333(3) 0.7995(3) 0.2447(2) 0.0307(9) Uani 1 1 d . . .
H2 H 0.6584 0.7945 0.2516 0.037 Uiso 1 1 calc R . .
C3 C 0.7824(3) 0.7353(3) 0.2098(2) 0.0305(9) Uani 1 1 d . . .
H3 H 0.7494 0.6759 0.1867 0.037 Uiso 1 1 calc R . .
C4 C 0.7827(3) 0.9600(3) 0.3043(2) 0.0260(8) Uani 1 1 d . . .
C5 C 0.8490(3) 1.0219(3) 0.3589(2) 0.0290(8) Uani 1 1 d . . .
H5 H 0.9165 1.0103 0.3729 0.035 Uiso 1 1 calc R . .
C6 C 0.8170(4) 1.1010(3) 0.3932(2) 0.0357(9) Uani 1 1 d . . .
C7 C 0.7178(4) 1.1159(3) 0.3717(3) 0.0435(11) Uani 1 1 d . . .
H7 H 0.6950 1.1695 0.3954 0.052 Uiso 1 1 calc R . .
C8 C 0.6514(4) 1.0552(3) 0.3170(3) 0.0424(11) Uani 1 1 d . . .
C9 C 0.6846(3) 0.9765(3) 0.2827(2) 0.0344(9) Uani 1 1 d . . .
H9 H 0.6401 0.9342 0.2446 0.041 Uiso 1 1 calc R . .
C10 C 0.8885(5) 1.1680(3) 0.4538(3) 0.0502(12) Uani 1 1 d . . .
H10A H 0.9208 1.2195 0.4340 0.075 Uiso 1 1 calc R . .
H10B H 0.9454 1.1402 0.4700 0.075 Uiso 1 1 calc R . .
H10C H 0.8457 1.1875 0.4965 0.075 Uiso 1 1 calc R . .
C11 C 0.5441(4) 1.0721(4) 0.2933(4) 0.0624(15) Uani 1 1 d . . .
H11A H 0.5067 1.0955 0.3379 0.094 Uiso 1 1 calc R . .
H11B H 0.5007 1.0162 0.2652 0.094 Uiso 1 1 calc R . .
H11C H 0.5550 1.1156 0.2616 0.094 Uiso 1 1 calc R . .
C12 C 0.9719(3) 0.7245(2) 0.1750(2) 0.0286(8) Uani 1 1 d . . .
H12A H 0.9392 0.6617 0.1528 0.034 Uiso 1 1 calc R . .
H12B H 1.0302 0.7249 0.2114 0.034 Uiso 1 1 calc R . .
C13 C 1.0174(3) 0.7697(3) 0.1140(2) 0.0283(8) Uani 1 1 d . . .
C14 C 1.0164(4) 0.7253(3) 0.0399(2) 0.0374(10) Uani 1 1 d . . .
H14 H 0.9908 0.6628 0.0252 0.045 Uiso 1 1 calc R . .
C15 C 1.0538(4) 0.7741(3) -0.0128(2) 0.0429(11) Uani 1 1 d . . .
H15 H 1.0574 0.7449 -0.0637 0.051 Uiso 1 1 calc R . .
C16 C 1.0854(4) 0.8650(3) 0.0095(2) 0.0370(10) Uani 1 1 d . . .
H16 H 1.1084 0.8993 -0.0263 0.044 Uiso 1 1 calc R . .
C17 C 1.0836(3) 0.9062(3) 0.0846(2) 0.0269(8) Uani 1 1 d . . .
C18 C 1.1070(3) 1.0059(3) 0.1129(2) 0.0277(8) Uani 1 1 d . . .
H18A H 1.0844 1.0352 0.0741 0.033 Uiso 1 1 calc R . .
H18B H 1.1850 1.0270 0.1243 0.033 Uiso 1 1 calc R . .
C19 C 1.0871(3) 1.1520(3) 0.2355(2) 0.0289(8) Uani 1 1 d . . .
C20 C 1.1176(4) 1.2107(3) 0.1889(3) 0.0364(9) Uani 1 1 d . . .
H20 H 1.1082 1.1900 0.1360 0.044 Uiso 1 1 calc R . .
C21 C 1.1614(4) 1.2990(3) 0.2194(3) 0.0455(12) Uani 1 1 d . . .
H21 H 1.1828 1.3385 0.1873 0.055 Uiso 1 1 calc R . .
C22 C 1.1743(4) 1.3300(3) 0.2957(3) 0.0514(13) Uani 1 1 d . . .
H22 H 1.2046 1.3907 0.3162 0.062 Uiso 1 1 calc R . .
C23 C 1.1433(4) 1.2731(3) 0.3426(3) 0.0490(12) Uani 1 1 d . . .
H23 H 1.1512 1.2948 0.3954 0.059 Uiso 1 1 calc R . .
C24 C 1.1003(4) 1.1840(3) 0.3127(2) 0.0378(10) Uani 1 1 d . . .
H24 H 1.0797 1.1448 0.3452 0.045 Uiso 1 1 calc R . .
C25 C 0.8983(3) 1.0356(3) 0.1606(2) 0.0281(8) Uani 1 1 d . . .
C26 C 0.8504(3) 1.1103(3) 0.1801(2) 0.0352(9) Uani 1 1 d . . .
H26 H 0.8872 1.1621 0.2141 0.042 Uiso 1 1 calc R . .
C27 C 0.7491(4) 1.1098(4) 0.1502(3) 0.0475(12) Uani 1 1 d . . .
H27 H 0.7173 1.1614 0.1635 0.057 Uiso 1 1 calc R . .
C28 C 0.6947(4) 1.0351(4) 0.1016(3) 0.0529(13) Uani 1 1 d . . .
H28 H 0.6256 1.0351 0.0811 0.063 Uiso 1 1 calc R . .
C29 C 0.7407(4) 0.9598(4) 0.0823(3) 0.0482(12) Uani 1 1 d . . .
H29 H 0.7030 0.9081 0.0485 0.058 Uiso 1 1 calc R . .
C30 C 0.8411(4) 0.9597(3) 0.1119(2) 0.0375(10) Uani 1 1 d . . .
H30 H 0.8716 0.9074 0.0991 0.045 Uiso 1 1 calc R . .
C31 C 1.2292(3) 1.0089(3) 0.2917(2) 0.0277(8) Uani 1 1 d . . .
H31 H 1.2450 1.0615 0.2681 0.033 Uiso 1 1 calc R . .
C32 C 1.2390(3) 0.9284(3) 0.2441(2) 0.0277(8) Uani 1 1 d . . .
H32 H 1.2613 0.9347 0.1930 0.033 Uiso 1 1 calc R . .
C33 C 1.2715(3) 0.8491(3) 0.2669(2) 0.0341(9) Uani 1 1 d . . .
H33A H 1.3500 0.8619 0.2782 0.041 Uiso 1 1 calc R . .
H33B H 1.2554 0.7968 0.2243 0.041 Uiso 1 1 calc R . .
C34 C 1.2141(3) 0.8264(3) 0.3351(2) 0.0339(9) Uani 1 1 d . . .
H34A H 1.2113 0.7626 0.3344 0.041 Uiso 1 1 calc R . .
H34B H 1.2547 0.8620 0.3814 0.041 Uiso 1 1 calc R . .
C35 C 1.1002(3) 0.8457(3) 0.3354(2) 0.0255(8) Uani 1 1 d . . .
H35 H 1.0431 0.7927 0.3359 0.031 Uiso 1 1 calc R . .
C36 C 1.0741(3) 0.9293(3) 0.3747(2) 0.0255(8) Uani 1 1 d . . .
H36 H 1.0023 0.9225 0.3972 0.031 Uiso 1 1 calc R . .
C37 C 1.1561(3) 1.0055(3) 0.4208(2) 0.0315(9) Uani 1 1 d . . .
H37A H 1.1798 0.9878 0.4660 0.038 Uiso 1 1 calc R . .
H37B H 1.1217 1.0582 0.4374 0.038 Uiso 1 1 calc R . .
C38 C 1.2545(3) 1.0311(3) 0.3762(2) 0.0334(9) Uani 1 1 d . . .
H38A H 1.2823 1.0959 0.3931 0.040 Uiso 1 1 calc R . .
H38B H 1.3115 0.9992 0.3870 0.040 Uiso 1 1 calc R . .
C45 C 0.6825(4) 0.5456(3) 0.0306(2) 0.0459(12) Uani 1 1 d D . .
F1A F 0.6670(6) 0.5352(5) -0.0412(3) 0.0614(19) Uani 0.50 1 d PDU A 1
F2A F 0.6829(8) 0.4592(6) 0.0374(5) 0.073(2) Uani 0.50 1 d PDU A 1
F3A F 0.7790(7) 0.5900(6) 0.0506(5) 0.067(3) Uani 0.50 1 d PDU A 1
F1B F 0.6557(7) 0.4597(5) 0.0056(5) 0.069(2) Uani 0.50 1 d PDU A 2
F2B F 0.7759(7) 0.5570(6) 0.0678(5) 0.056(2) Uani 0.50 1 d PDU A 2
F3B F 0.7015(7) 0.5773(6) -0.0328(4) 0.076(2) Uani 0.50 1 d PDU A 2
C46 C 0.4482(5) 0.7744(4) 0.0834(3) 0.0549(13) Uani 1 1 d . . .
F4 F 0.4909(4) 0.8040(3) 0.0287(3) 0.1050(15) Uani 1 1 d U . .
F5 F 0.4699(4) 0.8481(3) 0.1416(3) 0.0943(13) Uani 1 1 d U . .
F6 F 0.3423(4) 0.7621(3) 0.0789(3) 0.0926(13) Uani 1 1 d U . .
C53 C 0.8124(3) 0.6864(3) 0.4098(2) 0.0370(10) Uani 1 1 d . . .
F7 F 0.8770(3) 0.7562(3) 0.4483(3) 0.0905(13) Uani 1 1 d U . .
F8 F 0.8628(2) 0.6577(3) 0.34786(19) 0.0693(10) Uani 1 1 d U . .
F9 F 0.8089(3) 0.6229(3) 0.4472(2) 0.0757(11) Uani 1 1 d U . .
C54 C 0.5348(4) 0.8804(3) 0.4418(2) 0.0335(9) Uani 1 1 d . . .
F10 F 0.6162(3) 0.94705(18) 0.46845(19) 0.0606(8) Uani 1 1 d U . .
F11 F 0.4715(4) 0.8720(2) 0.4970(2) 0.0859(12) Uani 1 1 d U . .
F12 F 0.4814(2) 0.91023(17) 0.39274(16) 0.0481(7) Uani 1 1 d U . .
C61 C 0.0620(4) 0.5089(3) 0.1573(3) 0.0433(11) Uani 1 1 d . . .
F13 F -0.0399(2) 0.5119(2) 0.1731(2) 0.0623(8) Uani 1 1 d U . .
F14 F 0.0661(3) 0.4265(2) 0.1191(2) 0.0764(11) Uani 1 1 d U . .
F15 F 0.0861(3) 0.5617(2) 0.10903(18) 0.0609(8) Uani 1 1 d U . .
C62 C 0.1323(4) 0.5807(3) 0.4355(3) 0.0452(11) Uani 1 1 d . . .
F16 F 0.0407(3) 0.6064(3) 0.4444(2) 0.0881(12) Uani 1 1 d U . .
F17 F 0.2002(3) 0.6391(3) 0.48656(18) 0.0748(10) Uani 1 1 d U . .
F18 F 0.1267(4) 0.5052(3) 0.4588(2) 0.0977(14) Uani 1 1 d U . .
C69 C 0.4172(4) 0.2294(3) 0.1550(2) 0.0371(10) Uani 1 1 d . . .
F19 F 0.5086(3) 0.2079(2) 0.12879(18) 0.0636(9) Uani 1 1 d U . .
F20 F 0.3621(3) 0.24295(18) 0.09747(15) 0.0491(7) Uani 1 1 d U . .
F21 F 0.3618(3) 0.15491(18) 0.17204(17) 0.0587(8) Uani 1 1 d U . .
C70 C 0.4820(5) 0.3483(3) 0.4285(3) 0.0506(13) Uani 1 1 d D . .
F22A F 0.5099(8) 0.2739(5) 0.4324(4) 0.078(2) Uani 0.50 1 d PDU B 1
F23A F 0.4022(7) 0.3673(7) 0.4711(6) 0.080(3) Uani 0.50 1 d PDU B 1
F24A F 0.5710(6) 0.4079(5) 0.4685(4) 0.0688(18) Uani 0.50 1 d PDU B 1
F22B F 0.4295(7) 0.2648(4) 0.4324(4) 0.0670(18) Uani 0.50 1 d PDU B 2
F23B F 0.4377(8) 0.3996(5) 0.4805(5) 0.065(2) Uani 0.50 1 d PDU B 2
F24B F 0.5794(7) 0.3496(8) 0.4480(5) 0.097(2) Uani 0.50 1 d PDU B 2
C39 C 0.4876(3) 0.5941(2) 0.1845(2) 0.0236(7) Uani 1 1 d . A .
C40 C 0.5626(3) 0.5559(3) 0.1390(2) 0.0277(8) Uani 1 1 d . . .
H40 H 0.5897 0.5076 0.1514 0.033 Uiso 1 1 calc R A .
C41 C 0.5991(3) 0.5868(3) 0.0756(2) 0.0345(9) Uani 1 1 d . A .
C42 C 0.5623(4) 0.6573(3) 0.0561(2) 0.0406(10) Uani 1 1 d . . .
H42 H 0.5869 0.6782 0.0131 0.049 Uiso 1 1 calc R A .
C43 C 0.4889(4) 0.6967(3) 0.1009(2) 0.0361(9) Uani 1 1 d . A .
C44 C 0.4527(3) 0.6653(3) 0.1632(2) 0.0291(8) Uani 1 1 d . . .
H44 H 0.4018 0.6934 0.1926 0.035 Uiso 1 1 calc R A .
C47 C 0.5278(3) 0.6454(2) 0.32692(19) 0.0221(7) Uani 1 1 d . A .
C48 C 0.6314(3) 0.6356(2) 0.3451(2) 0.0244(7) Uani 1 1 d . . .
H48 H 0.6541 0.5810 0.3241 0.029 Uiso 1 1 calc R . .
C49 C 0.7029(3) 0.7030(3) 0.3928(2) 0.0274(8) Uani 1 1 d . . .
C50 C 0.6738(3) 0.7835(3) 0.4242(2) 0.0281(8) Uani 1 1 d . . .
H50 H 0.7226 0.8296 0.4566 0.034 Uiso 1 1 calc R . .
C51 C 0.5711(3) 0.7950(2) 0.4072(2) 0.0253(8) Uani 1 1 d . . .
C52 C 0.4998(3) 0.7272(2) 0.3598(2) 0.0240(7) Uani 1 1 d . . .
H52 H 0.4299 0.7369 0.3494 0.029 Uiso 1 1 calc R . .
C55 C 0.3223(3) 0.5697(2) 0.2755(2) 0.0220(7) Uani 1 1 d . A .
C56 C 0.2467(3) 0.5467(2) 0.2154(2) 0.0250(8) Uani 1 1 d . . .
H56 H 0.2709 0.5371 0.1658 0.030 Uiso 1 1 calc R . .
C57 C 0.1368(3) 0.5373(2) 0.2257(2) 0.0305(8) Uani 1 1 d . . .
C58 C 0.0979(3) 0.5502(3) 0.2967(3) 0.0330(9) Uani 1 1 d . . .
H58 H 0.0229 0.5443 0.3037 0.040 Uiso 1 1 calc R . .
C59 C 0.1710(3) 0.5721(2) 0.3577(2) 0.0298(8) Uani 1 1 d . . .
C60 C 0.2805(3) 0.5815(2) 0.3470(2) 0.0245(7) Uani 1 1 d . . .
H60 H 0.3288 0.5966 0.3897 0.029 Uiso 1 1 calc R . .
C63 C 0.4605(3) 0.4680(2) 0.2711(2) 0.0231(7) Uani 1 1 d . A .
C68 C 0.4754(3) 0.4498(3) 0.3417(2) 0.0275(8) Uani 1 1 d . . .
H68 H 0.4906 0.4981 0.3842 0.033 Uiso 1 1 calc R B .
C67 C 0.4686(4) 0.3636(3) 0.3516(2) 0.0336(9) Uani 1 1 d . B .
C66 C 0.4486(4) 0.2911(3) 0.2912(2) 0.0338(9) Uani 1 1 d . . .
H66 H 0.4446 0.2321 0.2980 0.041 Uiso 1 1 calc R B .
C65 C 0.4348(3) 0.3071(3) 0.2208(2) 0.0284(8) Uani 1 1 d . B .
C64 C 0.4398(3) 0.3937(2) 0.2109(2) 0.0251(8) Uani 1 1 d . . .
H64 H 0.4288 0.4025 0.1619 0.030 Uiso 1 1 calc R B .
B1 B 0.4505(3) 0.5689(3) 0.2641(2) 0.0212(8) Uani 1 1 d . . .
Cl2 Cl 0.7343(2) 0.3947(3) 0.2434(2) 0.1538(12) Uani 1 1 d DU . .
Cl1 Cl 0.90160(19) 0.34719(15) 0.32362(15) 0.1015(6) Uani 1 1 d DU . .
C71 C 0.7818(7) 0.3812(9) 0.3281(6) 0.131(4) Uani 1 1 d D . .
H71A H 0.7891 0.4386 0.3653 0.157 Uiso 1 1 calc R . .
H71B H 0.7285 0.3370 0.3461 0.157 Uiso 1 1 calc R . .

loop_
_atom_site_aniso_label
_atom_site_aniso_U_11
_atom_site_aniso_U_22
_atom_site_aniso_U_33
_atom_site_aniso_U_23
_atom_site_aniso_U_13
_atom_site_aniso_U_12
Ir1 0.02034(8) 0.01793(8) 0.01819(8) 0.00424(5) -0.00191(5) 0.00059(5)
P1 0.0252(5) 0.0199(4) 0.0218(4) 0.0068(4) -0.0004(4) 0.0015(4)
N1 0.0224(15) 0.0257(16) 0.0216(15) 0.0061(12) -0.0009(12) -0.0001(13)
N2 0.0277(16) 0.0202(15) 0.0234(15) 0.0044(12) -0.0020(12) -0.0027(13)
N3 0.0267(16) 0.0229(15) 0.0207(15) 0.0039(12) -0.0004(12) 0.0032(13)
C1 0.0253(18) 0.0204(17) 0.0174(16) 0.0050(13) -0.0025(13) 0.0005(14)
C2 0.0240(19) 0.036(2) 0.0277(19) 0.0069(17) -0.0016(15) -0.0069(16)
C3 0.031(2) 0.029(2) 0.0250(19) 0.0040(16) -0.0020(16) -0.0095(16)
C4 0.0278(19) 0.0282(19) 0.0247(18) 0.0106(15) 0.0080(15) 0.0059(16)
C5 0.032(2) 0.028(2) 0.0283(19) 0.0083(16) 0.0041(16) 0.0063(16)
C6 0.046(2) 0.030(2) 0.033(2) 0.0096(17) 0.0122(19) 0.0090(19)
C7 0.053(3) 0.038(2) 0.048(3) 0.017(2) 0.022(2) 0.022(2)
C8 0.037(2) 0.051(3) 0.051(3) 0.027(2) 0.017(2) 0.020(2)
C9 0.029(2) 0.042(2) 0.036(2) 0.0179(19) 0.0047(17) 0.0061(18)
C10 0.073(4) 0.031(2) 0.042(3) -0.001(2) 0.009(2) 0.009(2)
C11 0.045(3) 0.073(4) 0.085(4) 0.034(3) 0.014(3) 0.033(3)
C12 0.034(2) 0.0205(18) 0.029(2) 0.0033(15) 0.0001(16) 0.0027(16)
C13 0.031(2) 0.0252(19) 0.0275(19) 0.0033(15) -0.0008(16) 0.0050(16)
C14 0.051(3) 0.028(2) 0.028(2) -0.0015(17) -0.0005(19) 0.0046(19)
C15 0.062(3) 0.040(2) 0.022(2) -0.0012(18) 0.005(2) 0.008(2)
C16 0.048(3) 0.040(2) 0.023(2) 0.0079(17) 0.0032(18) 0.006(2)
C17 0.0262(19) 0.030(2) 0.0244(18) 0.0073(15) -0.0001(15) 0.0037(16)
C18 0.030(2) 0.0264(19) 0.0272(19) 0.0093(15) 0.0025(15) 0.0023(16)
C19 0.029(2) 0.0219(18) 0.035(2) 0.0068(16) -0.0002(16) 0.0032(15)
C20 0.037(2) 0.027(2) 0.048(3) 0.0164(19) 0.0026(19) 0.0055(18)
C21 0.039(2) 0.026(2) 0.076(4) 0.022(2) 0.006(2) 0.0056(19)
C22 0.043(3) 0.021(2) 0.084(4) 0.002(2) -0.002(3) 0.0028(19)
C23 0.057(3) 0.031(2) 0.050(3) -0.005(2) -0.007(2) 0.003(2)
C24 0.048(3) 0.026(2) 0.037(2) 0.0047(17) 0.0002(19) 0.0022(18)
C25 0.0283(19) 0.034(2) 0.0257(19) 0.0164(16) 0.0013(15) 0.0042(16)
C26 0.036(2) 0.042(2) 0.033(2) 0.0160(18) 0.0068(17) 0.0123(19)
C27 0.038(3) 0.064(3) 0.051(3) 0.027(3) 0.009(2) 0.020(2)
C28 0.030(2) 0.082(4) 0.055(3) 0.033(3) -0.002(2) 0.012(3)
C29 0.037(2) 0.061(3) 0.045(3) 0.017(2) -0.008(2) -0.003(2)
C30 0.035(2) 0.039(2) 0.039(2) 0.0127(19) -0.0041(18) 0.0023(19)
C31 0.0194(18) 0.031(2) 0.031(2) 0.0096(16) -0.0029(15) -0.0019(15)
C32 0.0208(18) 0.033(2) 0.0295(19) 0.0091(16) 0.0011(15) 0.0038(16)
C33 0.029(2) 0.038(2) 0.037(2) 0.0084(18) -0.0019(17) 0.0130(18)
C34 0.032(2) 0.034(2) 0.039(2) 0.0136(18) -0.0042(17) 0.0092(18)
C35 0.0266(19) 0.0282(19) 0.0236(18) 0.0116(15) -0.0047(15) 0.0024(15)
C36 0.0280(19) 0.0291(19) 0.0205(17) 0.0098(15) -0.0005(14) 0.0032(16)
C37 0.034(2) 0.033(2) 0.0231(19) 0.0029(16) -0.0070(16) 0.0004(17)
C38 0.032(2) 0.033(2) 0.030(2) 0.0035(17) -0.0078(17) -0.0027(17)
C45 0.034(2) 0.064(3) 0.028(2) -0.006(2) 0.0068(18) -0.002(2)
F1A 0.057(3) 0.079(4) 0.032(3) -0.017(3) 0.007(3) 0.008(3)
F2A 0.071(4) 0.079(4) 0.069(4) 0.006(3) 0.025(4) 0.027(3)
F3A 0.034(3) 0.079(5) 0.066(4) -0.019(3) 0.007(3) -0.003(3)
F1B 0.051(3) 0.064(3) 0.071(4) -0.027(3) 0.008(3) 0.003(3)
F2B 0.039(3) 0.068(4) 0.052(4) -0.015(3) -0.003(3) 0.017(3)
F3B 0.085(4) 0.095(5) 0.053(4) 0.021(3) 0.038(3) 0.022(4)
C46 0.064(4) 0.065(3) 0.047(3) 0.032(3) 0.013(3) 0.017(3)
F4 0.149(4) 0.108(3) 0.096(3) 0.075(2) 0.057(3) 0.057(3)
F5 0.134(3) 0.061(2) 0.095(3) 0.022(2) 0.005(2) 0.030(2)
F6 0.085(3) 0.091(3) 0.120(3) 0.054(2) -0.009(2) 0.030(2)
C53 0.027(2) 0.046(3) 0.036(2) 0.0109(19) -0.0045(17) 0.0016(19)
F7 0.0451(18) 0.078(2) 0.129(3) -0.018(2) -0.039(2) 0.0099(17)
F8 0.0421(16) 0.116(3) 0.0577(18) 0.0195(18) 0.0055(14) 0.0367(17)
F9 0.0506(18) 0.105(3) 0.096(2) 0.065(2) 0.0002(17) 0.0270(18)
C54 0.043(2) 0.028(2) 0.027(2) 0.0022(16) -0.0039(17) 0.0045(18)
F10 0.0630(18) 0.0344(14) 0.0725(19) -0.0124(13) -0.0340(15) 0.0089(13)
F11 0.137(3) 0.0555(19) 0.081(2) 0.0246(17) 0.073(2) 0.044(2)
F12 0.0539(16) 0.0363(14) 0.0529(16) 0.0010(12) -0.0192(13) 0.0171(12)
C61 0.036(2) 0.036(2) 0.057(3) 0.006(2) -0.016(2) 0.0082(19)
F13 0.0322(14) 0.070(2) 0.084(2) 0.0214(17) -0.0169(14) 0.0026(14)
F14 0.086(2) 0.0492(17) 0.082(2) -0.0175(16) -0.0511(19) 0.0230(17)
F15 0.0546(17) 0.078(2) 0.0538(17) 0.0235(16) -0.0159(14) 0.0114(15)
C62 0.043(3) 0.046(3) 0.049(3) 0.011(2) 0.023(2) 0.012(2)
F16 0.0537(19) 0.149(3) 0.066(2) 0.011(2) 0.0244(16) 0.046(2)
F17 0.063(2) 0.108(3) 0.0426(17) -0.0046(17) 0.0151(15) 0.0129(19)
F18 0.150(4) 0.083(2) 0.074(2) 0.039(2) 0.053(2) 0.030(2)
C69 0.050(3) 0.026(2) 0.034(2) 0.0034(17) 0.0051(19) 0.0077(19)
F19 0.0603(18) 0.0646(19) 0.0570(18) -0.0154(15) 0.0108(15) 0.0237(15)
F20 0.0702(18) 0.0386(14) 0.0335(13) -0.0001(11) -0.0070(13) 0.0071(13)
F21 0.089(2) 0.0275(13) 0.0526(17) 0.0054(12) 0.0017(15) -0.0046(14)
C70 0.082(4) 0.045(3) 0.032(2) 0.016(2) 0.006(2) 0.022(3)
F22A 0.128(5) 0.061(3) 0.057(3) 0.026(3) -0.011(4) 0.035(4)
F23A 0.087(5) 0.098(5) 0.052(4) 0.024(4) 0.020(4) 0.000(4)
F24A 0.094(4) 0.072(4) 0.043(3) 0.025(3) -0.024(3) 0.010(3)
F22B 0.104(4) 0.054(3) 0.044(3) 0.032(3) -0.001(3) -0.008(3)
F23B 0.102(4) 0.056(4) 0.035(3) 0.010(3) 0.012(3) 0.010(3)
F24B 0.098(4) 0.127(5) 0.077(4) 0.047(4) -0.015(3) 0.018(4)
C39 0.0220(17) 0.0247(18) 0.0197(17) 0.0017(14) -0.0023(14) -0.0033(14)
C40 0.0238(18) 0.031(2) 0.0229(18) 0.0004(15) -0.0008(15) -0.0021(15)
C41 0.0242(19) 0.048(3) 0.0230(19) -0.0011(17) 0.0018(15) -0.0046(18)
C42 0.038(2) 0.057(3) 0.024(2) 0.0129(19) 0.0051(17) -0.003(2)
C43 0.039(2) 0.040(2) 0.029(2) 0.0129(18) 0.0022(17) 0.0007(19)
C44 0.032(2) 0.031(2) 0.0233(18) 0.0071(15) 0.0038(15) 0.0028(16)
C47 0.0233(18) 0.0241(18) 0.0188(17) 0.0075(14) 0.0025(14) 0.0011(14)
C48 0.0237(18) 0.0253(18) 0.0248(18) 0.0077(15) 0.0027(14) 0.0035(15)
C49 0.0246(19) 0.034(2) 0.0240(18) 0.0105(16) -0.0010(15) 0.0022(16)
C50 0.029(2) 0.029(2) 0.0223(18) 0.0059(15) -0.0049(15) -0.0033(16)
C51 0.032(2) 0.0245(18) 0.0188(17) 0.0053(14) -0.0008(15) 0.0023(15)
C52 0.0243(18) 0.0261(18) 0.0219(17) 0.0066(14) 0.0008(14) 0.0037(15)
C55 0.0249(18) 0.0147(16) 0.0260(18) 0.0048(13) 0.0015(14) 0.0023(14)
C56 0.0262(19) 0.0208(17) 0.0272(19) 0.0045(14) -0.0011(15) 0.0032(15)
C57 0.029(2) 0.0189(18) 0.043(2) 0.0058(16) -0.0053(17) 0.0034(15)
C58 0.0228(19) 0.0241(19) 0.052(3) 0.0080(18) 0.0055(18) 0.0049(16)
C59 0.031(2) 0.0208(18) 0.039(2) 0.0078(16) 0.0096(17) 0.0063(16)
C60 0.0267(19) 0.0208(17) 0.0251(18) 0.0045(14) 0.0025(15) 0.0028(15)
C63 0.0200(17) 0.0257(18) 0.0234(18) 0.0051(14) 0.0023(14) 0.0038(14)
C68 0.032(2) 0.0276(19) 0.0222(18) 0.0048(15) 0.0027(15) 0.0057(16)
C67 0.045(2) 0.033(2) 0.028(2) 0.0121(17) 0.0076(18) 0.0134(19)
C66 0.047(2) 0.025(2) 0.033(2) 0.0109(17) 0.0078(18) 0.0121(18)
C65 0.030(2) 0.0257(19) 0.030(2) 0.0054(16) 0.0039(16) 0.0055(16)
C64 0.0256(18) 0.0260(19) 0.0239(18) 0.0064(15) 0.0017(14) 0.0044(15)
B1 0.0213(19) 0.0213(19) 0.0199(19) 0.0038(15) 0.0003(15) 0.0023(16)
Cl2 0.0940(17) 0.211(3) 0.178(3) 0.059(2) 0.0056(17) 0.0658(19)
Cl1 0.0939(14) 0.0869(13) 0.1288(18) 0.0258(12) 0.0098(12) 0.0282(11)
C71 0.093(7) 0.214(12) 0.112(7) 0.063(8) 0.036(6) 0.064(8)

loop_
_atom_type_symbol
_atom_type_description
_atom_type_scat_dispersion_real
_atom_type_scat_dispersion_imag
_atom_type_scat_source
C C 0.0033 0.0016 'International Tables Vol C Tables 4.2.6.8 and 6.1.1.4'
H H 0.0000 0.0000 'International Tables Vol C Tables 4.2.6.8 and 6.1.1.4'
B B 0.0013 0.0007 'International Tables Vol C Tables 4.2.6.8 and 6.1.1.4'
Cl Cl 0.1484 0.1585 'International Tables Vol C Tables 4.2.6.8 and 6.1.1.4'
N N 0.0061 0.0033 'International Tables Vol C Tables 4.2.6.8 and 6.1.1.4'
F F 0.0171 0.0103 'International Tables Vol C Tables 4.2.6.8 and 6.1.1.4'
P P 0.1023 0.0942 'International Tables Vol C Tables 4.2.6.8 and 6.1.1.4'
Ir Ir -1.4442 7.9887 'International Tables Vol C Tables 4.2.6.8 and 6.1.1.4'

loop_
_geom_angle_atom_site_label_1
_geom_angle_atom_site_label_2
_geom_angle_atom_site_label_3
_geom_angle
C1 Ir1 C36 91.31(14)
C1 Ir1 C35 88.68(14)
C36 Ir1 C35 39.81(15)
C1 Ir1 C32 152.35(15)
C36 Ir1 C32 94.98(15)
C35 Ir1 C32 79.29(14)
C1 Ir1 N3 81.07(13)
C36 Ir1 N3 155.69(13)
C35 Ir1 N3 116.49(13)
C32 Ir1 N3 82.21(13)
C1 Ir1 C31 168.77(14)
C36 Ir1 C31 78.95(14)
C35 Ir1 C31 87.35(14)
C32 Ir1 C31 36.17(14)
N3 Ir1 C31 110.08(13)
C1 Ir1 P1 95.61(10)
C36 Ir1 P1 127.99(11)
C35 Ir1 P1 167.38(11)
C32 Ir1 P1 101.51(10)
N3 Ir1 P1 75.98(8)
C31 Ir1 P1 86.20(10)
C19 P1 C25 103.83(18)
C19 P1 C18 103.20(18)
C25 P1 C18 102.25(18)
C19 P1 Ir1 122.26(13)
C25 P1 Ir1 122.08(12)
C18 P1 Ir1 99.41(12)
C1 N1 C2 110.0(3)
C1 N1 C4 128.5(3)
C2 N1 C4 121.4(3)
C1 N2 C3 110.9(3)
C1 N2 C12 124.6(3)
C3 N2 C12 124.2(3)
C13 N3 C17 119.8(3)
C13 N3 Ir1 119.9(2)
C17 N3 Ir1 120.3(2)
N1 C1 N2 104.5(3)
N1 C1 Ir1 138.6(3)
N2 C1 Ir1 116.9(3)
C3 C2 N1 107.7(3)
C3 C2 H2 126.1
N1 C2 H2 126.1
C2 C3 N2 107.0(3)
C2 C3 H3 126.5
N2 C3 H3 126.5
C5 C4 C9 120.6(4)
C5 C4 N1 121.6(3)
C9 C4 N1 117.8(4)
C4 C5 C6 120.1(4)
C4 C5 H5 120.0
C6 C5 H5 120.0
C7 C6 C5 118.6(4)
C7 C6 C10 121.2(4)
C5 C6 C10 120.1(4)
C8 C7 C6 121.9(4)
C8 C7 H7 119.1
C6 C7 H7 119.1
C7 C8 C9 119.0(4)
C7 C8 C11 121.7(5)
C9 C8 C11 119.3(5)
C4 C9 C8 119.8(4)
C4 C9 H9 120.1
C8 C9 H9 120.1
C6 C10 H10A 109.5
C6 C10 H10B 109.5
H10A C10 H10B 109.5
C6 C10 H10C 109.5
H10A C10 H10C 109.5
H10B C10 H10C 109.5
C8 C11 H11A 109.5
C8 C11 H11B 109.5
H11A C11 H11B 109.5
C8 C11 H11C 109.5
H11A C11 H11C 109.5
H11B C11 H11C 109.5
N2 C12 C13 109.8(3)
N2 C12 H12A 109.7
C13 C12 H12A 109.7
N2 C12 H12B 109.7
C13 C12 H12B 109.7
H12A C12 H12B 108.2
N3 C13 C14 121.8(4)
N3 C13 C12 115.2(3)
C14 C13 C12 122.9(4)
C13 C14 C15 118.5(4)
C13 C14 H14 120.8
C15 C14 H14 120.8
C16 C15 C14 119.5(4)
C16 C15 H15 120.3
C14 C15 H15 120.3
C15 C16 C17 119.6(4)
C15 C16 H16 120.2
C17 C16 H16 120.2
N3 C17 C16 120.6(4)
N3 C17 C18 116.3(3)
C16 C17 C18 123.0(4)
C17 C18 P1 108.6(3)
C17 C18 H18A 110.0
P1 C18 H18A 110.0
C17 C18 H18B 110.0
P1 C18 H18B 110.0
H18A C18 H18B 108.4
C24 C19 C20 118.9(4)
C24 C19 P1 118.8(3)
C20 C19 P1 122.3(3)
C21 C20 C19 120.0(4)
C21 C20 H20 120.0
C19 C20 H20 120.0
C22 C21 C20 120.6(4)
C22 C21 H21 119.7
C20 C21 H21 119.7
C21 C22 C23 120.0(4)
C21 C22 H22 120.0
C23 C22 H22 120.0
C22 C23 C24 120.1(5)
C22 C23 H23 120.0
C24 C23 H23 120.0
C23 C24 C19 120.3(4)
C23 C24 H24 119.8
C19 C24 H24 119.8
C26 C25 C30 118.5(4)
C26 C25 P1 121.2(3)
C30 C25 P1 120.3(3)
C27 C26 C25 120.5(4)
C27 C26 H26 119.8
C25 C26 H26 119.8
C28 C27 C26 120.3(5)
C28 C27 H27 119.9
C26 C27 H27 119.9
C27 C28 C29 120.0(4)
C27 C28 H28 120.0
C29 C28 H28 120.0
C30 C29 C28 120.1(5)
C30 C29 H29 119.9
C28 C29 H29 119.9
C29 C30 C25 120.7(4)
C29 C30 H30 119.7
C25 C30 H30 119.7
C32 C31 C38 124.0(4)
C32 C31 Ir1 70.1(2)
C38 C31 Ir1 112.6(3)
C32 C31 H31 114.1
C38 C31 H31 114.1
Ir1 C31 H31 114.1
C31 C32 C33 126.5(4)
C31 C32 Ir1 73.7(2)
C33 C32 Ir1 109.2(3)
C31 C32 H32 113.4
C33 C32 H32 113.4
Ir1 C32 H32 113.4
C32 C33 C34 112.8(3)
C32 C33 H33A 109.0
C34 C33 H33A 109.0
C32 C33 H33B 109.0
C34 C33 H33B 109.0
H33A C33 H33B 107.8
C35 C34 C33 110.8(3)
C35 C34 H34A 109.5
C33 C34 H34A 109.5
C35 C34 H34B 109.5
C33 C34 H34B 109.5
H34A C34 H34B 108.1
C36 C35 C34 122.6(3)
C36 C35 Ir1 68.6(2)
C34 C35 Ir1 115.9(3)
C36 C35 H35 114.0
C34 C35 H35 114.0
Ir1 C35 H35 114.0
C35 C36 C37 123.7(3)
C35 C36 Ir1 71.6(2)
C37 C36 Ir1 115.7(3)
C35 C36 H36 113.1
C37 C36 H36 113.1
Ir1 C36 H36 113.1
C36 C37 C38 112.1(3)
C36 C37 H37A 109.2
C38 C37 H37A 109.2
C36 C37 H37B 109.2
C38 C37 H37B 109.2
H37A C37 H37B 107.9
C31 C38 C37 112.8(3)
C31 C38 H38A 109.0
C37 C38 H38A 109.0
C31 C38 H38B 109.0
C37 C38 H38B 109.0
H38A C38 H38B 107.8
F1A C45 F3A 109.0(6)
F1A C45 F1B 75.5(6)
F3A C45 F1B 126.2(7)
F1A C45 F2B 126.8(6)
F1B C45 F2B 104.7(7)
F3A C45 F3B 82.8(6)
F1B C45 F3B 103.7(6)
F2B C45 F3B 107.7(6)
F1A C45 F2A 102.1(6)
F3A C45 F2A 106.3(7)
F2B C45 F2A 79.6(6)
F3B C45 F2A 126.1(6)
F1A C45 C41 113.8(5)
F3A C45 C41 112.1(6)
F1B C45 C41 114.1(5)
F2B C45 C41 114.0(5)
F3B C45 C41 111.9(6)
F2A C45 C41 112.8(5)
F4 C46 F6 112.6(5)
F4 C46 F5 102.4(5)
F6 C46 F5 100.1(5)
F4 C46 C43 115.6(5)
F6 C46 C43 112.7(5)
F5 C46 C43 111.9(4)
F7 C53 F9 106.8(4)
F7 C53 F8 106.1(4)
F9 C53 F8 104.1(4)
F7 C53 C49 114.2(4)
F9 C53 C49 112.4(4)
F8 C53 C49 112.5(3)
F11 C54 F12 106.8(4)
F11 C54 F10 107.2(4)
F12 C54 F10 104.6(3)
F11 C54 C51 112.3(3)
F12 C54 C51 112.5(3)
F10 C54 C51 112.9(4)
F13 C61 F14 107.8(4)
F13 C61 F15 105.5(4)
F14 C61 F15 105.8(4)
F13 C61 C57 113.0(4)
F14 C61 C57 112.3(4)
F15 C61 C57 112.0(4)
F16 C62 F18 108.7(4)
F16 C62 F17 105.5(4)
F18 C62 F17 102.8(5)
F16 C62 C59 114.5(5)
F18 C62 C59 111.7(4)
F17 C62 C59 112.9(4)
F19 C69 F20 106.8(4)
F19 C69 F21 105.4(4)
F20 C69 F21 105.8(4)
F19 C69 C65 112.5(4)
F20 C69 C65 113.4(3)
F21 C69 C65 112.4(4)
F24B C70 F22A 61.7(6)
F24B C70 F23B 110.6(7)
F22A C70 F23B 126.7(7)
F24B C70 F23A 128.9(8)
F22A C70 F23A 113.7(7)
F24B C70 F22B 104.2(6)
F23B C70 F22B 102.2(6)
F23A C70 F22B 78.5(6)
F22A C70 F24A 99.1(6)
F23B C70 F24A 76.9(6)
F23A C70 F24A 102.2(6)
F22B C70 F24A 134.0(5)
F24B C70 C67 113.5(6)
F22A C70 C67 116.0(5)
F23B C70 C67 114.7(5)
F23A C70 C67 112.8(6)
F22B C70 C67 110.6(5)
F24A C70 C67 111.2(5)
C40 C39 C44 115.7(3)
C40 C39 B1 124.6(3)
C44 C39 B1 119.3(3)
C39 C40 C41 121.7(4)
C39 C40 H40 119.1
C41 C40 H40 119.1
C42 C41 C40 120.9(4)
C42 C41 C45 119.7(4)
C40 C41 C45 119.4(4)
C43 C42 C41 118.3(4)
C43 C42 H42 120.9
C41 C42 H42 120.9
C42 C43 C44 120.5(4)
C42 C43 C46 120.6(4)
C44 C43 C46 118.9(4)
C43 C44 C39 122.9(4)
C43 C44 H44 118.5
C39 C44 H44 118.5
C48 C47 C52 115.8(3)
C48 C47 B1 120.8(3)
C52 C47 B1 123.1(3)
C49 C48 C47 122.3(4)
C49 C48 H48 118.9
C47 C48 H48 118.9
C50 C49 C48 121.0(4)
C50 C49 C53 120.3(4)
C48 C49 C53 118.7(4)
C49 C50 C51 117.9(3)
C49 C50 H50 121.0
C51 C50 H50 121.0
C50 C51 C52 120.8(4)
C50 C51 C54 119.9(3)
C52 C51 C54 119.3(3)
C51 C52 C47 122.2(3)
C51 C52 H52 118.9
C47 C52 H52 118.9
C56 C55 C60 115.7(3)
C56 C55 B1 122.5(3)
C60 C55 B1 121.2(3)
C57 C56 C55 122.2(4)
C57 C56 H56 118.9
C55 C56 H56 118.9
C58 C57 C56 120.9(4)
C58 C57 C61 121.1(4)
C56 C57 C61 118.0(4)
C57 C58 C59 118.3(4)
C57 C58 H58 120.8
C59 C58 H58 120.8
C60 C59 C58 120.5(4)
C60 C59 C62 119.2(4)
C58 C59 C62 120.2(4)
C59 C60 C55 122.4(4)
C59 C60 H60 118.8
C55 C60 H60 118.8
C64 C63 C68 115.8(3)
C64 C63 B1 123.5(3)
C68 C63 B1 120.1(3)
C67 C68 C63 122.2(4)
C67 C68 H68 118.9
C63 C68 H68 118.9
C66 C67 C68 121.1(4)
C66 C67 C70 119.3(4)
C68 C67 C70 119.6(4)
C65 C66 C67 118.0(4)
C65 C66 H66 121.0
C67 C66 H66 121.0
C66 C65 C64 121.0(4)
C66 C65 C69 118.3(4)
C64 C65 C69 120.8(4)
C65 C64 C63 122.0(3)
C65 C64 H64 119.0
C63 C64 H64 119.0
C47 B1 C63 112.1(3)
C47 B1 C39 103.5(3)
C63 B1 C39 115.0(3)
C47 B1 C55 112.7(3)
C63 B1 C55 102.5(3)
C39 B1 C55 111.4(3)
Cl1 C71 Cl2 113.7(5)
Cl1 C71 H71A 108.8
Cl2 C71 H71A 108.8
Cl1 C71 H71B 108.8
Cl2 C71 H71B 108.8
H71A C71 H71B 107.7

loop_
_geom_bond_atom_site_label_1
_geom_bond_atom_site_label_2
_geom_bond_distance
Ir1 C1 2.029(4)
Ir1 C36 2.101(4)
Ir1 C35 2.140(3)
Ir1 C32 2.217(4)
Ir1 N3 2.253(3)
Ir1 C31 2.263(4)
Ir1 P1 2.3412(9)
P1 C19 1.815(4)
P1 C25 1.831(4)
P1 C18 1.860(4)
N1 C1 1.362(5)
N1 C2 1.397(5)
N1 C4 1.440(5)
N2 C1 1.362(5)
N2 C3 1.387(5)
N2 C12 1.457(5)
N3 C13 1.342(5)
N3 C17 1.351(5)
C2 C3 1.324(6)
C2 H2 0.9500
C3 H3 0.9500
C4 C5 1.386(6)
C4 C9 1.386(6)
C5 C6 1.390(6)
C5 H5 0.9500
C6 C7 1.389(7)
C6 C10 1.513(7)
C7 C8 1.379(7)
C7 H7 0.9500
C8 C9 1.392(6)
C8 C11 1.509(7)
C9 H9 0.9500
C10 H10A 0.9800
C10 H10B 0.9800
C10 H10C 0.9800
C11 H11A 0.9800
C11 H11B 0.9800
C11 H11C 0.9800
C12 C13 1.511(5)
C12 H12A 0.9900
C12 H12B 0.9900
C13 C14 1.382(6)
C14 C15 1.391(6)
C14 H14 0.9500
C15 C16 1.374(6)
C15 H15 0.9500
C16 C17 1.388(6)
C16 H16 0.9500
C17 C18 1.506(5)
C18 H18A 0.9900
C18 H18B 0.9900
C19 C24 1.390(6)
C19 C20 1.393(6)
C20 C21 1.384(6)
C20 H20 0.9500
C21 C22 1.373(8)
C21 H21 0.9500
C22 C23 1.376(8)
C22 H22 0.9500
C23 C24 1.390(6)
C23 H23 0.9500
C24 H24 0.9500
C25 C26 1.392(6)
C25 C30 1.397(6)
C26 C27 1.390(6)
C26 H26 0.9500
C27 C28 1.373(8)
C27 H27 0.9500
C28 C29 1.385(8)
C28 H28 0.9500
C29 C30 1.380(6)
C29 H29 0.9500
C30 H30 0.9500
C31 C32 1.392(6)
C31 C38 1.528(5)
C31 H31 1.0000
C32 C33 1.512(6)
C32 H32 1.0000
C33 C34 1.527(6)
C33 H33A 0.9900
C33 H33B 0.9900
C34 C35 1.526(5)
C34 H34A 0.9900
C34 H34B 0.9900
C35 C36 1.444(5)
C35 H35 1.0000
C36 C37 1.523(5)
C36 H36 1.0000
C37 C38 1.536(6)
C37 H37A 0.9900
C37 H37B 0.9900
C38 H38A 0.9900
C38 H38B 0.9900
C45 F1A 1.298(8)
C45 F3A 1.301(8)
C45 F1B 1.302(8)
C45 F2B 1.326(8)
C45 F3B 1.364(8)
C45 F2A 1.385(9)
C45 C41 1.495(6)
C46 F4 1.278(6)
C46 F6 1.320(7)
C46 F5 1.374(7)
C46 C43 1.496(7)
C53 F7 1.303(5)
C53 F9 1.318(5)
C53 F8 1.336(5)
C53 C49 1.498(6)
C54 F11 1.310(5)
C54 F12 1.330(5)
C54 F10 1.333(5)
C54 C51 1.500(5)
C61 F13 1.332(6)
C61 F14 1.337(6)
C61 F15 1.337(6)
C61 C57 1.501(6)
C62 F16 1.295(6)
C62 F18 1.331(6)
C62 F17 1.335(6)
C62 C59 1.494(6)
C69 F19 1.326(5)
C69 F20 1.334(5)
C69 F21 1.348(5)
C69 C65 1.496(5)
C70 F24B 1.278(9)
C70 F22A 1.291(7)
C70 F23B 1.303(8)
C70 F23A 1.318(9)
C70 F22B 1.374(7)
C70 F24A 1.411(8)
C70 C67 1.491(6)
C39 C40 1.396(5)
C39 C44 1.397(6)
C39 B1 1.640(5)
C40 C41 1.403(6)
C40 H40 0.9500
C41 C42 1.383(7)
C42 C43 1.382(7)
C42 H42 0.9500
C43 C44 1.386(6)
C44 H44 0.9500
C47 C48 1.396(5)
C47 C52 1.398(5)
C47 B1 1.636(5)
C48 C49 1.394(5)
C48 H48 0.9500
C49 C50 1.381(6)
C50 C51 1.388(6)
C50 H50 0.9500
C51 C52 1.393(5)
C52 H52 0.9500
C55 C56 1.396(5)
C55 C60 1.403(5)
C55 B1 1.641(5)
C56 C57 1.392(6)
C56 H56 0.9500
C57 C58 1.379(6)
C58 C59 1.389(6)
C58 H58 0.9500
C59 C60 1.389(5)
C60 H60 0.9500
C63 C64 1.401(5)
C63 C68 1.401(5)
C63 B1 1.639(5)
C68 C67 1.387(6)
C68 H68 0.9500
C67 C66 1.385(6)
C66 C65 1.382(6)
C66 H66 0.9500
C65 C64 1.395(5)
C64 H64 0.9500
Cl2 C71 1.728(9)
Cl1 C71 1.692(8)
C71 H71A 0.9900
C71 H71B 0.9900

loop_
_geom_torsion_atom_site_label_1
_geom_torsion_atom_site_label_2
_geom_torsion_atom_site_label_3
_geom_torsion_atom_site_label_4
_geom_torsion
C1 Ir1 P1 C19 134.51(19)
C36 Ir1 P1 C19 38.4(2)
C35 Ir1 P1 C19 25.1(5)
C32 Ir1 P1 C19 -67.31(19)
N3 Ir1 P1 C19 -146.16(18)
C31 Ir1 P1 C19 -34.36(19)
C1 Ir1 P1 C25 -2.30(18)
C36 Ir1 P1 C25 -98.4(2)
C35 Ir1 P1 C25 -111.8(5)
C32 Ir1 P1 C25 155.88(19)
N3 Ir1 P1 C25 77.03(17)
C31 Ir1 P1 C25 -171.17(19)
C1 Ir1 P1 C18 -113.26(16)
C36 Ir1 P1 C18 150.66(18)
C35 Ir1 P1 C18 137.3(5)
C32 Ir1 P1 C18 44.92(17)
N3 Ir1 P1 C18 -33.93(15)
C31 Ir1 P1 C18 77.87(16)
C1 Ir1 N3 C13 -50.6(3)
C36 Ir1 N3 C13 22.4(5)
C35 Ir1 N3 C13 33.4(3)
C32 Ir1 N3 C13 107.3(3)
C31 Ir1 N3 C13 130.7(3)
P1 Ir1 N3 C13 -148.7(3)
C1 Ir1 N3 C17 127.6(3)
C36 Ir1 N3 C17 -159.3(3)
C35 Ir1 N3 C17 -148.3(3)
C32 Ir1 N3 C17 -74.5(3)
C31 Ir1 N3 C17 -51.0(3)
P1 Ir1 N3 C17 29.5(3)
C2 N1 C1 N2 0.6(4)
C4 N1 C1 N2 -174.2(3)
C2 N1 C1 Ir1 178.0(3)
C4 N1 C1 Ir1 3.3(6)
C3 N2 C1 N1 -0.3(4)
C12 N2 C1 N1 173.3(3)
C3 N2 C1 Ir1 -178.4(2)
C12 N2 C1 Ir1 -4.7(5)
C36 Ir1 C1 N1 72.6(4)
C35 Ir1 C1 N1 112.4(4)
C32 Ir1 C1 N1 176.0(3)
N3 Ir1 C1 N1 -130.6(4)
C31 Ir1 C1 N1 43.0(9)
P1 Ir1 C1 N1 -55.7(4)
C36 Ir1 C1 N2 -110.2(3)
C35 Ir1 C1 N2 -70.4(3)
C32 Ir1 C1 N2 -6.8(5)
N3 Ir1 C1 N2 46.6(3)
C31 Ir1 C1 N2 -139.8(6)
P1 Ir1 C1 N2 121.4(2)
C1 N1 C2 C3 -0.6(4)
C4 N1 C2 C3 174.5(3)
N1 C2 C3 N2 0.4(4)
C1 N2 C3 C2 -0.1(4)
C12 N2 C3 C2 -173.7(3)
C1 N1 C4 C5 -37.2(5)
C2 N1 C4 C5 148.6(4)
C1 N1 C4 C9 144.4(4)
C2 N1 C4 C9 -29.7(5)
C9 C4 C5 C6 0.7(6)
N1 C4 C5 C6 -177.6(3)
C4 C5 C6 C7 0.2(6)
C4 C5 C6 C10 179.0(4)
C5 C6 C7 C8 -0.8(7)
C10 C6 C7 C8 -179.5(4)
C6 C7 C8 C9 0.4(7)
C6 C7 C8 C11 -179.5(4)
C5 C4 C9 C8 -1.1(6)
N1 C4 C9 C8 177.2(3)
C7 C8 C9 C4 0.6(6)
C11 C8 C9 C4 -179.5(4)
C1 N2 C12 C13 -60.2(5)
C3 N2 C12 C13 112.6(4)
C17 N3 C13 C14 6.0(6)
Ir1 N3 C13 C14 -175.7(3)
C17 N3 C13 C12 -171.1(3)
Ir1 N3 C13 C12 7.2(4)
N2 C12 C13 N3 53.2(4)
N2 C12 C13 C14 -123.8(4)
N3 C13 C14 C15 -1.1(7)
C12 C13 C14 C15 175.8(4)
C13 C14 C15 C16 -3.2(7)
C14 C15 C16 C17 2.5(7)
C13 N3 C17 C16 -6.6(6)
Ir1 N3 C17 C16 175.1(3)
C13 N3 C17 C18 170.1(3)
Ir1 N3 C17 C18 -8.1(4)
C15 C16 C17 N3 2.4(7)
C15 C16 C17 C18 -174.1(4)
N3 C17 C18 P1 -25.5(4)
C16 C17 C18 P1 151.1(3)
C19 P1 C18 C17 169.6(3)
C25 P1 C18 C17 -82.8(3)
Ir1 P1 C18 C17 43.1(3)
C25 P1 C19 C24 109.9(4)
C18 P1 C19 C24 -143.7(3)
Ir1 P1 C19 C24 -33.5(4)
C25 P1 C19 C20 -70.6(4)
C18 P1 C19 C20 35.8(4)
Ir1 P1 C19 C20 146.1(3)
C24 C19 C20 C21 0.8(6)
P1 C19 C20 C21 -178.7(3)
C19 C20 C21 C22 -0.7(7)
C20 C21 C22 C23 -0.1(8)
C21 C22 C23 C24 0.9(8)
C22 C23 C24 C19 -0.8(8)
C20 C19 C24 C23 -0.1(7)
P1 C19 C24 C23 179.4(4)
C19 P1 C25 C26 -16.8(4)
C18 P1 C25 C26 -123.9(3)
Ir1 P1 C25 C26 126.6(3)
C19 P1 C25 C30 164.8(3)
C18 P1 C25 C30 57.7(3)
Ir1 P1 C25 C30 -51.8(4)
C30 C25 C26 C27 -1.7(6)
P1 C25 C26 C27 179.8(3)
C25 C26 C27 C28 0.6(7)
C26 C27 C28 C29 0.2(7)
C27 C28 C29 C30 0.1(8)
C28 C29 C30 C25 -1.1(7)
C26 C25 C30 C29 1.9(6)
P1 C25 C30 C29 -179.6(3)
C1 Ir1 C31 C32 144.9(7)
C36 Ir1 C31 C32 114.6(2)
C35 Ir1 C31 C32 75.4(2)
N3 Ir1 C31 C32 -41.9(3)
P1 Ir1 C31 C32 -115.5(2)
C1 Ir1 C31 C38 25.3(9)
C36 Ir1 C31 C38 -4.9(3)
C35 Ir1 C31 C38 -44.2(3)
C32 Ir1 C31 C38 -119.6(4)
N3 Ir1 C31 C38 -161.4(3)
P1 Ir1 C31 C38 125.0(3)
C38 C31 C32 C33 2.3(6)
Ir1 C31 C32 C33 -102.1(4)
C38 C31 C32 Ir1 104.5(4)
C1 Ir1 C32 C31 -166.0(3)
C36 Ir1 C32 C31 -63.6(2)
C35 Ir1 C32 C31 -100.3(2)
N3 Ir1 C32 C31 140.7(2)
P1 Ir1 C32 C31 66.8(2)
C1 Ir1 C32 C33 -42.4(5)
C36 Ir1 C32 C33 60.1(3)
C35 Ir1 C32 C33 23.3(3)
N3 Ir1 C32 C33 -95.6(3)
C31 Ir1 C32 C33 123.6(4)
P1 Ir1 C32 C33 -169.5(2)
C31 C32 C33 C34 45.5(6)
Ir1 C32 C33 C34 -38.1(4)
C32 C33 C34 C35 34.0(5)
C33 C34 C35 C36 -93.5(4)
C33 C34 C35 Ir1 -13.3(4)
C1 Ir1 C35 C36 -93.6(2)
C32 Ir1 C35 C36 111.4(2)
N3 Ir1 C35 C36 -173.0(2)
C31 Ir1 C35 C36 75.9(2)
P1 Ir1 C35 C36 16.6(6)
C1 Ir1 C35 C34 149.4(3)
C36 Ir1 C35 C34 -116.9(4)
C32 Ir1 C35 C34 -5.5(3)
N3 Ir1 C35 C34 70.1(3)
C31 Ir1 C35 C34 -41.1(3)
P1 Ir1 C35 C34 -100.4(5)
C34 C35 C36 C37 -1.3(6)
Ir1 C35 C36 C37 -109.1(3)
C34 C35 C36 Ir1 107.8(3)
C1 Ir1 C36 C35 86.4(2)
C32 Ir1 C36 C35 -66.7(2)
N3 Ir1 C36 C35 15.4(4)
C31 Ir1 C36 C35 -99.3(2)
P1 Ir1 C36 C35 -175.47(17)
C1 Ir1 C36 C37 -154.4(3)
C35 Ir1 C36 C37 119.3(4)
C32 Ir1 C36 C37 52.6(3)
N3 Ir1 C36 C37 134.7(3)
C31 Ir1 C36 C37 20.0(3)
P1 Ir1 C36 C37 -56.2(3)
C35 C36 C37 C38 52.4(5)
Ir1 C36 C37 C38 -31.9(4)
C32 C31 C38 C37 -91.0(5)
Ir1 C31 C38 C37 -10.4(4)
C36 C37 C38 C31 26.4(5)
C44 C39 C40 C41 -0.7(5)
B1 C39 C40 C41 -173.3(3)
C39 C40 C41 C42 0.6(6)
C39 C40 C41 C45 177.7(4)
F1A C45 C41 C42 -41.8(7)
F3A C45 C41 C42 82.4(7)
F1B C45 C41 C42 -125.9(6)
F2B C45 C41 C42 113.9(6)
F3B C45 C41 C42 -8.5(7)
F2A C45 C41 C42 -157.6(6)
F1A C45 C41 C40 140.9(5)
F3A C45 C41 C40 -94.8(7)
F1B C45 C41 C40 56.9(7)
F2B C45 C41 C40 -63.3(7)
F3B C45 C41 C40 174.3(6)
F2A C45 C41 C40 25.2(7)
C40 C41 C42 C43 0.1(6)
C45 C41 C42 C43 -177.0(4)
C41 C42 C43 C44 -0.7(7)
C41 C42 C43 C46 178.8(4)
F4 C46 C43 C42 -4.4(8)
F6 C46 C43 C42 127.0(5)
F5 C46 C43 C42 -121.1(5)
F4 C46 C43 C44 175.0(5)
F6 C46 C43 C44 -53.6(7)
F5 C46 C43 C44 58.3(6)
C42 C43 C44 C39 0.5(7)
C46 C43 C44 C39 -178.9(4)
C40 C39 C44 C43 0.2(6)
B1 C39 C44 C43 173.2(4)
C52 C47 C48 C49 -0.1(5)
B1 C47 C48 C49 173.6(3)
C47 C48 C49 C50 -0.3(6)
C47 C48 C49 C53 179.4(3)
F7 C53 C49 C50 -7.1(6)
F9 C53 C49 C50 114.7(5)
F8 C53 C49 C50 -128.1(4)
F7 C53 C49 C48 173.1(4)
F9 C53 C49 C48 -65.0(5)
F8 C53 C49 C48 52.1(5)
C48 C49 C50 C51 0.4(6)
C53 C49 C50 C51 -179.4(4)
C49 C50 C51 C52 0.0(5)
C49 C50 C51 C54 178.3(3)
F11 C54 C51 C50 -102.5(5)
F12 C54 C51 C50 136.9(4)
F10 C54 C51 C50 18.8(5)
F11 C54 C51 C52 75.8(5)
F12 C54 C51 C52 -44.8(5)
F10 C54 C51 C52 -162.9(4)
C50 C51 C52 C47 -0.4(6)
C54 C51 C52 C47 -178.7(3)
C48 C47 C52 C51 0.5(5)
B1 C47 C52 C51 -173.1(3)
C60 C55 C56 C57 0.8(5)
B1 C55 C56 C57 172.3(3)
C55 C56 C57 C58 -0.2(6)
C55 C56 C57 C61 -177.7(3)
F13 C61 C57 C58 9.8(6)
F14 C61 C57 C58 -112.4(5)
F15 C61 C57 C58 128.7(4)
F13 C61 C57 C56 -172.8(4)
F14 C61 C57 C56 65.0(6)
F15 C61 C57 C56 -53.8(5)
C56 C57 C58 C59 -0.6(6)
C61 C57 C58 C59 176.8(4)
C57 C58 C59 C60 0.7(6)
C57 C58 C59 C62 -175.9(4)
F16 C62 C59 C60 153.7(4)
F18 C62 C59 C60 -82.3(6)
F17 C62 C59 C60 33.0(6)
F16 C62 C59 C58 -29.6(6)
F18 C62 C59 C58 94.4(5)
F17 C62 C59 C58 -150.3(4)
C58 C59 C60 C55 -0.1(6)
C62 C59 C60 C55 176.6(4)
C56 C55 C60 C59 -0.7(5)
B1 C55 C60 C59 -172.3(3)
C64 C63 C68 C67 -0.8(6)
B1 C63 C68 C67 170.4(4)
C63 C68 C67 C66 1.3(7)
C63 C68 C67 C70 -178.2(4)
F24B C70 C67 C66 91.2(8)
F22A C70 C67 C66 22.5(9)
F23B C70 C67 C66 -140.3(6)
F23A C70 C67 C66 -111.2(7)
F22B C70 C67 C66 -25.4(7)
F24A C70 C67 C66 134.8(6)
F24B C70 C67 C68 -89.3(8)
F22A C70 C67 C68 -158.0(7)
F23B C70 C67 C68 39.1(8)
F23A C70 C67 C68 68.3(7)
F22B C70 C67 C68 154.1(6)
F24A C70 C67 C68 -45.8(7)
C68 C67 C66 C65 -0.5(6)
C70 C67 C66 C65 178.9(4)
C67 C66 C65 C64 -0.6(6)
C67 C66 C65 C69 177.8(4)
F19 C69 C65 C66 -85.3(5)
F20 C69 C65 C66 153.5(4)
F21 C69 C65 C66 33.6(6)
F19 C69 C65 C64 93.1(5)
F20 C69 C65 C64 -28.2(6)
F21 C69 C65 C64 -148.0(4)
C66 C65 C64 C63 1.0(6)
C69 C65 C64 C63 -177.3(4)
C68 C63 C64 C65 -0.3(5)
B1 C63 C64 C65 -171.2(3)
C48 C47 B1 C63 40.7(4)
C52 C47 B1 C63 -146.1(3)
C48 C47 B1 C39 -83.9(4)
C52 C47 B1 C39 89.4(4)
C48 C47 B1 C55 155.7(3)
C52 C47 B1 C55 -31.1(5)
C64 C63 B1 C47 -154.0(3)
C68 C63 B1 C47 35.5(5)
C64 C63 B1 C39 -36.1(5)
C68 C63 B1 C39 153.4(3)
C64 C63 B1 C55 84.9(4)
C68 C63 B1 C55 -85.6(4)
C40 C39 B1 C47 95.4(4)
C44 C39 B1 C47 -77.0(4)
C40 C39 B1 C63 -27.2(5)
C44 C39 B1 C63 160.5(3)
C40 C39 B1 C55 -143.2(3)
C44 C39 B1 C55 44.4(4)
C56 C55 B1 C47 147.6(3)
C60 C55 B1 C47 -41.4(4)
C56 C55 B1 C63 -91.8(4)
C60 C55 B1 C63 79.2(4)
C56 C55 B1 C39 31.8(5)
C60 C55 B1 C39 -157.2(3)
